data_2235093
loop_
_publ_author_name
'Chantrapromma, Suchada'
'Nilwanna, Boonlerd'
'Kobkeatthawin, Thawanrat'
'Jansrisewangwong, Patcharaporn'
'Fun, Hoong-Kun'

_publ_section_title
;
 (<i>E</i>)-1-(2,4-Dinitrophenyl)-2-[1-(3-fluorophenyl)ethylidene]hydrazine
;
_journal_coeditor_code IS5116
_journal_issue 6
_journal_name_full 'Acta Crystallographica Section E'
_journal_page_first o1644
_journal_page_last o1645
_journal_paper_doi 10.1107/S160053681201937X
_journal_volume 68
_journal_year 2012
_chemical_formula_iupac 'C14 H11 F N4 O4'
_chemical_formula_moiety 'C14 H11 F N4 O4'
_chemical_formula_sum 'C14 H11 F N4 O4'
_chemical_formula_weight 318.27
_chemical_melting_point_gt 503
_chemical_melting_point_lt 504
_chemical_name_common
;
(<i>E</i>)-1-(2,4-dinitrophenyl)-2-(1-(3-fluorophenyl)ethylidene)hydrazine
;
_chemical_name_systematic
;
(<i>E</i>)-1-(2,4-Dinitrophenyl)-2-[1-(3-fluorophenyl)ethylidene]hydrazine
;
_space_group_IT_number 14
_symmetry_cell_setting monoclinic
_symmetry_space_group_name_Hall '-P 2ybc'
_symmetry_space_group_name_H-M 'P 1 21/c 1'
_atom_sites_solution_hydrogens geom
_atom_sites_solution_primary direct
_atom_sites_solution_secondary difmap
_cell_angle_alpha 90.00
_cell_angle_beta 94.791(2)
_cell_angle_gamma 90.00
_cell_formula_units_Z 4
_cell_length_a 7.0165(6)
_cell_length_b 13.3336(11)
_cell_length_c 14.4498(12)
_cell_measurement_reflns_used 3874
_cell_measurement_temperature 100
_cell_measurement_theta_max 29.99
_cell_measurement_theta_min 2.08
_cell_volume 1347.1(2)
_computing_cell_refinement 'SAINT (Bruker, 2009)'
_computing_data_collection 'APEX2 (Bruker, 2009)'
_computing_data_reduction 'SAINT (Bruker, 2009)'
_computing_molecular_graphics 'SHELXTL (Sheldrick, 2008)'
_computing_publication_material
;
SHELXTL (Sheldrick, 2008) and PLATON (Spek, 2009)
;
_computing_structure_refinement 'SHELXTL (Sheldrick, 2008)'
_computing_structure_solution 'SHELXTL (Sheldrick, 2008)'
_diffrn_ambient_temperature 100
_diffrn_measured_fraction_theta_full 0.988
_diffrn_measured_fraction_theta_max 0.988
_diffrn_measurement_device_type 'Bruker APEX DUO CCD area-detector'
_diffrn_measurement_method '\f and \w scans'
_diffrn_radiation_monochromator graphite
_diffrn_radiation_source 'sealed tube'
_diffrn_radiation_type MoK\a
_diffrn_radiation_wavelength 0.71073
_diffrn_reflns_av_R_equivalents 0.0537
_diffrn_reflns_av_sigmaI/netI 0.0566
_diffrn_reflns_limit_h_max 9
_diffrn_reflns_limit_h_min -9
_diffrn_reflns_limit_k_max 18
_diffrn_reflns_limit_k_min -18
_diffrn_reflns_limit_l_max 19
_diffrn_reflns_limit_l_min -20
_diffrn_reflns_number 15079
_diffrn_reflns_theta_full 29.99
_diffrn_reflns_theta_max 29.99
_diffrn_reflns_theta_min 2.08
_diffrn_standards_number 0
_exptl_absorpt_coefficient_mu 0.127
_exptl_absorpt_correction_T_max 0.9822
_exptl_absorpt_correction_T_min 0.9520
_exptl_absorpt_correction_type multi-scan
_exptl_absorpt_process_details '(SADABS; Bruker, 2009)'
_exptl_crystal_colour Yellow
_exptl_crystal_density_diffrn 1.569
_exptl_crystal_density_method 'not measured'
_exptl_crystal_description Block
_exptl_crystal_F_000 656
_exptl_crystal_size_max 0.39
_exptl_crystal_size_mid 0.15
_exptl_crystal_size_min 0.14
_refine_diff_density_max 0.701
_refine_diff_density_min -0.589
_refine_ls_extinction_method none
_refine_ls_goodness_of_fit_ref 1.068
_refine_ls_hydrogen_treatment mixed
_refine_ls_matrix_type full
_refine_ls_number_parameters 223
_refine_ls_number_reflns 3874
_refine_ls_number_restraints 2
_refine_ls_restrained_S_all 1.076
_refine_ls_R_factor_all 0.0635
_refine_ls_R_factor_gt 0.0522
_refine_ls_shift/su_max 0.001
_refine_ls_shift/su_mean 0.001
_refine_ls_structure_factor_coef Fsqd
_refine_ls_weighting_details 'calc w=1/[\s^2^(Fo^2^)+(0.0567P)^2^+0.8060P] where P=(Fo^2^+2Fc^2^)/3'
_refine_ls_weighting_scheme calc
_refine_ls_wR_factor_gt 0.1461
_refine_ls_wR_factor_ref 0.1545
_reflns_number_gt 3126
_reflns_number_total 3874
_reflns_threshold_expression I>2\s(I)
_cod_data_source_file is5116.cif
_cod_data_source_block I
_cod_original_sg_symbol_H-M 'P 21/c'
_cod_database_code 2235093
_cod_database_fobs_code 2235093

loop_
_symmetry_equiv_pos_as_xyz
'x, y, z'
'-x, y+1/2, -z+1/2'
'-x, -y, -z'
'x, -y-1/2, z-1/2'

loop_
_atom_site_type_symbol
_atom_site_label
_atom_site_fract_x
_atom_site_fract_y
_atom_site_fract_z
_atom_site_U_iso_or_equiv
_atom_site_adp_type
_atom_site_calc_flag
_atom_site_refinement_flags
_atom_site_occupancy
_atom_site_symmetry_multiplicity
_atom_site_disorder_assembly
_atom_site_disorder_group
O O1 0.16769(19) 0.27587(9) 0.33374(8) 0.0286(3) Uani d . 1 1 . .
O O2 0.2526(2) 0.12572(9) 0.37606(9) 0.0362(3) Uani d . 1 1 . .
O O3 0.4548(2) 0.04192(10) 0.68409(10) 0.0395(3) Uani d . 1 1 . .
O O4 0.5525(2) 0.15695(12) 0.78252(10) 0.0421(4) Uani d . 1 1 . .
N N1 0.22627(19) 0.52482(9) 0.47367(9) 0.0204(3) Uani d . 1 1 . .
N N2 0.2316(2) 0.42615(10) 0.44717(9) 0.0211(3) Uani d . 1 1 . .
H H1N2 0.187(4) 0.4037(18) 0.3918(17) 0.039(6) Uiso d . 1 1 . .
N N3 0.2368(2) 0.21543(10) 0.39303(9) 0.0239(3) Uani d . 1 1 . .
N N4 0.4801(2) 0.13015(11) 0.70636(10) 0.0283(3) Uani d . 1 1 . .
C C1 0.2965(2) 0.35508(11) 0.50920(10) 0.0190(3) Uani d . 1 1 . .
C C2 0.2999(2) 0.25164(11) 0.48499(10) 0.0197(3) Uani d . 1 1 . .
C C3 0.3613(2) 0.17866(11) 0.54990(11) 0.0212(3) Uani d . 1 1 . .
H H3A 0.3624 0.1113 0.5332 0.025 Uiso calc R 1 1 . .
C C4 0.4199(2) 0.20773(12) 0.63873(11) 0.0224(3) Uani d . 1 1 . .
C C5 0.4229(2) 0.30902(13) 0.66526(11) 0.0231(3) Uani d . 1 1 . .
H H5A 0.4656 0.3272 0.7256 0.028 Uiso calc R 1 1 . .
C C6 0.3626(2) 0.38075(12) 0.60177(10) 0.0210(3) Uani d . 1 1 . .
H H6A 0.3649 0.4478 0.6196 0.025 Uiso calc R 1 1 . .
C C7 0.1518(2) 0.58571(11) 0.41102(10) 0.0202(3) Uani d . 1 1 . .
C C8 0.1511(2) 0.69296(11) 0.43865(11) 0.0205(3) Uani d . 1 1 . .
C C9 0.1014(2) 0.76901(13) 0.37412(12) 0.0264(3) Uani d . 1 1 A .
H H9A 0.0644 0.7534 0.3125 0.032 Uiso calc R 1 1 . .
C C10 0.1085(3) 0.86754(13) 0.40379(13) 0.0332(4) Uani d D 1 1 . .
H H10A 0.0755 0.9175 0.3605 0.040 Uiso calc PR 0.636(4) 1 A 1
F F1A 0.2507(3) 0.84685(12) 0.64414(10) 0.0370(5) Uani d PD 0.636(4) 1 A 1
C C11 0.1615(3) 0.89560(13) 0.49351(14) 0.0310(4) Uani d . 1 1 A .
H H11A 0.1654 0.9626 0.5115 0.037 Uiso calc R 1 1 . .
C C12 0.2086(2) 0.81953(12) 0.55571(10) 0.0277(3) Uani d D 1 1 . .
H H12A 0.2449 0.8363 0.6171 0.033 Uiso calc PR 0.364(4) 1 A 2
F F1B 0.0366(5) 0.9380(2) 0.3455(2) 0.0441(10) Uani d PD 0.364(4) 1 A 2
C C13 0.2046(2) 0.71958(11) 0.53113(11) 0.0227(3) Uani d . 1 1 A .
H H13A 0.2369 0.6704 0.5753 0.027 Uiso calc R 1 1 . .
C C14 0.0737(3) 0.55223(14) 0.31617(11) 0.0284(4) Uani d . 1 1 . .
H H14A -0.0124 0.4970 0.3219 0.043 Uiso calc R 1 1 . .
H H14B 0.1771 0.5314 0.2811 0.043 Uiso calc R 1 1 . .
H H14C 0.0064 0.6068 0.2848 0.043 Uiso calc R 1 1 . .

loop_
_atom_site_aniso_label
_atom_site_aniso_U_11
_atom_site_aniso_U_22
_atom_site_aniso_U_33
_atom_site_aniso_U_12
_atom_site_aniso_U_13
_atom_site_aniso_U_23
O1 0.0396(7) 0.0257(6) 0.0197(5) 0.0008(5) -0.0015(5) -0.0019(4)
O2 0.0563(9) 0.0211(6) 0.0306(6) 0.0018(6) 0.0001(6) -0.0088(5)
O3 0.0511(9) 0.0265(6) 0.0403(7) -0.0014(6) -0.0006(6) 0.0095(5)
O4 0.0501(9) 0.0426(8) 0.0307(7) 0.0046(7) -0.0129(6) 0.0045(6)
N1 0.0226(6) 0.0174(6) 0.0214(6) -0.0015(5) 0.0035(5) -0.0011(5)
N2 0.0264(7) 0.0184(6) 0.0183(6) -0.0002(5) 0.0016(5) -0.0019(4)
N3 0.0285(7) 0.0220(6) 0.0212(6) -0.0015(5) 0.0027(5) -0.0042(5)
N4 0.0263(7) 0.0300(7) 0.0285(7) 0.0008(6) 0.0015(6) 0.0062(6)
C1 0.0179(6) 0.0197(6) 0.0198(6) -0.0015(5) 0.0037(5) -0.0013(5)
C2 0.0191(7) 0.0213(7) 0.0188(6) -0.0017(5) 0.0029(5) -0.0025(5)
C3 0.0196(7) 0.0195(6) 0.0248(7) -0.0017(5) 0.0034(5) -0.0002(5)
C4 0.0192(7) 0.0257(7) 0.0223(7) -0.0008(6) 0.0019(5) 0.0039(6)
C5 0.0205(7) 0.0279(8) 0.0207(7) -0.0027(6) 0.0014(5) -0.0017(5)
C6 0.0206(7) 0.0218(7) 0.0207(7) -0.0019(5) 0.0013(5) -0.0033(5)
C7 0.0197(7) 0.0216(7) 0.0197(6) 0.0008(5) 0.0037(5) -0.0017(5)
C8 0.0184(7) 0.0201(7) 0.0233(7) 0.0005(5) 0.0029(5) 0.0011(5)
C9 0.0234(7) 0.0276(8) 0.0278(8) 0.0030(6) 0.0003(6) 0.0044(6)
C10 0.0272(8) 0.0261(8) 0.0454(10) 0.0061(7) -0.0008(7) 0.0070(7)
F1A 0.0497(11) 0.0250(8) 0.0343(9) 0.0030(7) -0.0078(8) -0.0097(6)
C11 0.0257(8) 0.0192(7) 0.0478(10) 0.0025(6) 0.0020(7) -0.0024(7)
C12 0.0258(8) 0.0222(7) 0.0353(9) -0.0019(6) 0.0031(7) -0.0064(6)
F1B 0.059(2) 0.0236(15) 0.048(2) 0.0038(14) -0.0056(16) 0.0141(13)
C13 0.0247(7) 0.0192(7) 0.0241(7) -0.0009(6) 0.0023(6) -0.0003(5)
C14 0.0348(9) 0.0297(8) 0.0203(7) 0.0060(7) -0.0011(6) -0.0033(6)

loop_
_atom_type_symbol
_atom_type_description
_atom_type_scat_dispersion_real
_atom_type_scat_dispersion_imag
_atom_type_scat_source
C C 0.0033 0.0016 'International Tables Vol C Tables 4.2.6.8 and 6.1.1.4'
H H 0.0000 0.0000 'International Tables Vol C Tables 4.2.6.8 and 6.1.1.4'
N N 0.0061 0.0033 'International Tables Vol C Tables 4.2.6.8 and 6.1.1.4'
O O 0.0106 0.0060 'International Tables Vol C Tables 4.2.6.8 and 6.1.1.4'
F F 0.0171 0.0103 'International Tables Vol C Tables 4.2.6.8 and 6.1.1.4'

loop_
_geom_angle_atom_site_label_1
_geom_angle_atom_site_label_2
_geom_angle_atom_site_label_3
_geom_angle
C7 N1 N2 115.18(13)
C1 N2 N1 120.07(13)
C1 N2 H1N2 115.7(16)
N1 N2 H1N2 124.1(16)
O2 N3 O1 121.97(14)
O2 N3 C2 118.85(14)
O1 N3 C2 119.18(13)
O4 N4 O3 123.64(15)
O4 N4 C4 117.97(15)
O3 N4 C4 118.39(15)
N2 C1 C6 121.26(14)
N2 C1 C2 121.73(13)
C6 C1 C2 117.01(13)
C3 C2 C1 121.42(14)
C3 C2 N3 115.98(13)
C1 C2 N3 122.59(13)
C4 C3 C2 118.96(14)
C4 C3 H3A 120.5
C2 C3 H3A 120.5
C3 C4 C5 121.62(14)
C3 C4 N4 118.27(14)
C5 C4 N4 120.11(14)
C6 C5 C4 119.53(14)
C6 C5 H5A 120.2
C4 C5 H5A 120.2
C5 C6 C1 121.44(14)
C5 C6 H6A 119.3
C1 C6 H6A 119.3
N1 C7 C8 115.24(13)
N1 C7 C14 123.22(14)
C8 C7 C14 121.53(14)
C9 C8 C13 118.84(15)
C9 C8 C7 121.61(14)
C13 C8 C7 119.55(13)
C10 C9 C8 118.75(16)
C10 C9 H9A 120.6
C8 C9 H9A 120.6
F1B C10 C11 117.6(2)
F1B C10 C9 118.2(2)
C11 C10 C9 123.58(15)
C11 C10 H10A 118.2
C9 C10 H10A 118.2
C10 C11 C12 116.59(15)
C10 C11 H11A 121.7
C12 C11 H11A 121.7
F1A C12 C11 116.40(16)
F1A C12 C13 120.49(16)
C11 C12 C13 123.03(14)
C11 C12 H12A 118.5
C13 C12 H12A 118.5
C12 C13 C8 119.20(14)
C12 C13 H13A 120.4
C8 C13 H13A 120.4
C7 C14 H14A 109.5
C7 C14 H14B 109.5
H14A C14 H14B 109.5
C7 C14 H14C 109.5
H14A C14 H14C 109.5
H14B C14 H14C 109.5

loop_
_geom_bond_atom_site_label_1
_geom_bond_atom_site_label_2
_geom_bond_distance
O1 N3 1.2447(18)
O2 N3 1.2279(18)
O3 N4 1.229(2)
O4 N4 1.226(2)
N1 C7 1.293(2)
N1 N2 1.3716(18)
N2 C1 1.357(2)
N2 H1N2 0.89(2)
N3 C2 1.4478(19)
N4 C4 1.461(2)
C1 C6 1.420(2)
C1 C2 1.424(2)
C2 C3 1.395(2)
C3 C4 1.371(2)
C3 H3A 0.9300
C4 C5 1.404(2)
C5 C6 1.368(2)
C5 H5A 0.9300
C6 H6A 0.9300
C7 C8 1.485(2)
C7 C14 1.501(2)
C8 C9 1.402(2)
C8 C13 1.403(2)
C9 C10 1.381(3)
C9 H9A 0.9300
C10 F1B 1.3322(10)
C10 C11 1.371(3)
C10 H10A 0.9300
F1A C12 1.3377(10)
C11 C12 1.377(2)
C11 H11A 0.9300
C12 C13 1.379(2)
C12 H12A 0.9300
C13 H13A 0.9300
C14 H14A 0.9600
C14 H14B 0.9600
C14 H14C 0.9600

loop_
_geom_hbond_atom_site_label_D
_geom_hbond_atom_site_label_H
_geom_hbond_atom_site_label_A
_geom_hbond_site_symmetry_A
_geom_hbond_distance_DH
_geom_hbond_distance_HA
_geom_hbond_distance_DA
_geom_hbond_angle_DHA
_geom_hbond_publ_flag
N2 H1N2 O1 1_555 0.89(2) 1.90(2) 2.6038(18) 135(2) y
C9 H9A O1 2_555 0.93 2.58 3.413(2) 150 y
C13 H13A O4 2_656 0.93 2.44 3.176(2) 137 y

loop_
_geom_torsion_atom_site_label_1
_geom_torsion_atom_site_label_2
_geom_torsion_atom_site_label_3
_geom_torsion_atom_site_label_4
_geom_torsion
C7 N1 N2 C1 -176.16(14)
N1 N2 C1 C6 -0.9(2)
N1 N2 C1 C2 178.42(13)
N2 C1 C2 C3 -178.00(14)
C6 C1 C2 C3 1.4(2)
N2 C1 C2 N3 0.7(2)
C6 C1 C2 N3 -179.90(13)
O2 N3 C2 C3 -4.7(2)
O1 N3 C2 C3 174.98(14)
O2 N3 C2 C1 176.52(15)
O1 N3 C2 C1 -3.8(2)
C1 C2 C3 C4 -0.2(2)
N3 C2 C3 C4 -178.96(13)
C2 C3 C4 C5 -1.2(2)
C2 C3 C4 N4 178.77(13)
O4 N4 C4 C3 171.96(16)
O3 N4 C4 C3 -8.3(2)
O4 N4 C4 C5 -8.1(2)
O3 N4 C4 C5 171.62(16)
C3 C4 C5 C6 1.3(2)
N4 C4 C5 C6 -178.70(14)
C4 C5 C6 C1 0.1(2)
N2 C1 C6 C5 178.07(14)
C2 C1 C6 C5 -1.3(2)
N2 N1 C7 C8 -178.27(12)
N2 N1 C7 C14 0.8(2)
N1 C7 C8 C9 170.45(14)
C14 C7 C8 C9 -8.6(2)
N1 C7 C8 C13 -8.4(2)
C14 C7 C8 C13 172.56(15)
C13 C8 C9 C10 0.5(2)
C7 C8 C9 C10 -178.31(15)
C8 C9 C10 F1B -171.0(2)
C8 C9 C10 C11 -0.1(3)
F1B C10 C11 C12 170.7(2)
C9 C10 C11 C12 -0.3(3)
C10 C11 C12 F1A -176.64(18)
C10 C11 C12 C13 0.1(3)
F1A C12 C13 C8 176.95(17)
C11 C12 C13 C8 0.3(3)
C9 C8 C13 C12 -0.6(2)
C7 C8 C13 C12 178.24(14)
